data_7717987
loop_
_publ_author_name
'Sugiyama, Haruki'
'Arita, Atsuko'
'Sekine, Akiko'
'Uekusa, Hidehiro'

_publ_section_title
;
 Triple-chromic (photo-, thermo-, and mechano-chromic) metal complexes
 containing <i>N</i>-salicylideneaminopyridine ligands.
;
_journal_issue 14
_journal_name_full 'Dalton transactions (Cambridge, England : 2003)'
_journal_page_first 5668
_journal_page_last 5674
_journal_paper_doi 10.1039/d4dt01755b
_journal_volume 54
_journal_year 2025
_chemical_formula_moiety 'C82 H104 Co N10 O4 S2'
_chemical_formula_sum 'C82 H104 Co N10 O4 S2'
_chemical_formula_weight 1416.80
_chemical_name_systematic 1
_space_group_crystal_system monoclinic
_space_group_IT_number 15
_space_group_name_Hall '-C 2yc'
_space_group_name_H-M_alt 'C 1 2/c 1'
_atom_sites_solution_hydrogens geom
_atom_sites_solution_primary iterative
_audit_creation_date 2024-09-19
_audit_creation_method
;FinalCif V141 by Daniel Kratzert, Freiburg 2024, 
https://dkratzert.de/finalcif.html
;
_audit_update_record
;
2024-09-19 deposited with the CCDC.	2025-02-06 downloaded from the CCDC.
;
_cell_angle_alpha 90
_cell_angle_beta 95.4017(15)
_cell_angle_gamma 90
_cell_formula_units_Z 4
_cell_length_a 39.4956(16)
_cell_length_b 16.3855(8)
_cell_length_c 13.0852(7)
_cell_measurement_reflns_used 26261
_cell_measurement_temperature 293(2)
_cell_measurement_theta_max 27.4
_cell_measurement_theta_min 3.07
_cell_volume 8430.5(7)
_computing_cell_refinement 'PROCESS-AUTO (Rigaku, 1998)'
_computing_data_collection 'PROCESS-AUTO (Rigaku, 1998)'
_computing_data_reduction 'PROCESS-AUTO (Rigaku, 1998)'
_computing_molecular_graphics 'Olex2 1.5 (Dolomanov et al., 2009)'
_computing_publication_material 'Olex2 1.5 (Dolomanov et al., 2009)'
_computing_structure_refinement 'SHELXL 2019/3 (Sheldrick, 2015)'
_computing_structure_solution 'olex2.solve 1.5 (Bourhis et al., 2015)'
_diffrn_ambient_temperature 293.15
_diffrn_measured_fraction_theta_full 0.998
_diffrn_measured_fraction_theta_max 0.997
_diffrn_measurement_device_type 'RIGAKU R-AXIS RAPID IP Area Detector'
_diffrn_measurement_method '\w scans'
_diffrn_radiation_type MoK\a
_diffrn_radiation_wavelength 0.71075
_diffrn_reflns_av_R_equivalents 0.0962
_diffrn_reflns_av_unetI/netI 0.0862
_diffrn_reflns_Laue_measured_fraction_full 0.998
_diffrn_reflns_Laue_measured_fraction_max 0.997
_diffrn_reflns_limit_h_max 51
_diffrn_reflns_limit_h_min -48
_diffrn_reflns_limit_k_max 21
_diffrn_reflns_limit_k_min -21
_diffrn_reflns_limit_l_max 15
_diffrn_reflns_limit_l_min -16
_diffrn_reflns_number 40664
_diffrn_reflns_point_group_measured_fraction_full 0.998
_diffrn_reflns_point_group_measured_fraction_max 0.997
_diffrn_reflns_theta_full 25.242
_diffrn_reflns_theta_max 27.410
_diffrn_reflns_theta_min 3.065
_exptl_absorpt_coefficient_mu 0.304
_exptl_absorpt_correction_T_max 0.985
_exptl_absorpt_correction_T_min 0.54
_exptl_absorpt_correction_type multi-scan
_exptl_absorpt_process_details 'Absorption was corrected by ABSCOR'
_exptl_crystal_colour orange
_exptl_crystal_colour_primary orange
_exptl_crystal_density_diffrn 1.116
_exptl_crystal_description block
_exptl_crystal_F_000 3028
_exptl_crystal_size_max 0.11
_exptl_crystal_size_mid 0.06
_exptl_crystal_size_min 0.05
_refine_diff_density_max 0.350
_refine_diff_density_min -0.354
_refine_diff_density_rms 0.058
_refine_ls_extinction_method none
_refine_ls_goodness_of_fit_ref 1.025
_refine_ls_hydrogen_treatment refU
_refine_ls_matrix_type full
_refine_ls_number_parameters 511
_refine_ls_number_reflns 9571
_refine_ls_number_restraints 0
_refine_ls_restrained_S_all 1.025
_refine_ls_R_factor_all 0.1063
_refine_ls_R_factor_gt 0.0545
_refine_ls_shift/su_max 0.001
_refine_ls_shift/su_mean 0.000
_refine_ls_structure_factor_coef Fsqd
_refine_ls_weighting_details 'w=1/[\s^2^(Fo^2^)+(0.0602P)^2^+0.6992P] where P=(Fo^2^+2Fc^2^)/3'
_refine_ls_weighting_scheme calc
_refine_ls_wR_factor_gt 0.1232
_refine_ls_wR_factor_ref 0.1501
_reflns_Friedel_coverage 0.000
_reflns_number_gt 5494
_reflns_number_total 9571
_reflns_threshold_expression 'I > 2\s(I)'
_cod_data_source_file d4dt01755b2.cif
_cod_data_source_block co1_rt
_cod_depositor_comments 'Adding full bibliography for 7717985--7717988.cif.'
_cod_database_code 7717987
_olex2_refinement_description
;
1.a Aromatic/amide H refined with riding coordinates:
 C4(H4), C6(H6), C8(H8), C10(H10), C11(H11), C12(H12), C13(H13), C24(H24),
 C26(H26), C28(H28), C30(H30), C31(H31), C32(H32), C33(H33)
1.b Tetrahedral OH refined with riding coordinates:
 O1(H1), O2(H2)
1.c Idealised Me refined as rotating group:
 C15(H15A,H15B,H15C), C16(H16A,H16B,H16C), C17(H17A,H17B,H17C), C19(H19A,H19B,
 H19C), C20(H20A,H20B,H20C), C21(H21A,H21B,H21C), C35(H35A,H35B,H35C), C36(H36A,
 H36B,H36C), C37(H37A,H37B,H37C), C39(H39A,H39B,H39C), C40(H40A,H40B,H40C),
 C41(H41A,H41B,H41C)
;
_olex2_submission_special_instructions 'No special instructions were received'
_shelx_shelxl_version_number 2019/3
_shelx_space_group_comment
;
The symmetry employed for this shelxl refinement is uniquely defined
by the following loop, which should always be used as a source of
symmetry information in preference to the above space-group names.
They are only intended as comments.
;
_shelx_estimated_absorpt_t_min 0.967
_shelx_estimated_absorpt_t_max 0.985

loop_
_space_group_symop_operation_xyz
'x, y, z'
'-x, y, -z+1/2'
'x+1/2, y+1/2, z'
'-x+1/2, y+1/2, -z+1/2'
'-x, -y, -z'
'x, -y, z-1/2'
'-x+1/2, -y+1/2, -z'
'x+1/2, -y+1/2, z-1/2'

loop_
_atom_site_label
_atom_site_type_symbol
_atom_site_fract_x
_atom_site_fract_y
_atom_site_fract_z
_atom_site_U_iso_or_equiv
_atom_site_adp_type
_atom_site_occupancy
_atom_site_site_symmetry_order
_atom_site_calc_flag
_atom_site_refinement_flags_posn
_atom_site_refinement_flags_adp
_atom_site_refinement_flags_occupancy
_atom_site_disorder_assembly
_atom_site_disorder_group
Co1 Co 0.500000 0.29948(3) 0.250000 0.04044(14) Uani 1 2 d S T P . .
S1 S 0.47344(3) 0.32963(9) 0.59320(9) 0.1254(4) Uani 1 1 d . . . . .
O1 O 0.34443(5) 0.06836(12) 0.48399(15) 0.0706(6) Uani 1 1 d . . . . .
H1 H 0.356796 0.077634 0.438380 0.085(11) Uiso 1 1 calc R . . . .
O2 O 0.64674(5) 0.38251(11) 0.59026(18) 0.0746(6) Uani 1 1 d . . . . .
H2 H 0.633406 0.388999 0.538969 0.18(2) Uiso 1 1 calc R . . . .
N1 N 0.49975(5) 0.29806(12) 0.40869(16) 0.0501(5) Uani 1 1 d . . . . .
N2 N 0.39900(5) 0.11507(13) 0.39856(17) 0.0559(5) Uani 1 1 d . . . . .
N3 N 0.60722(5) 0.45900(14) 0.45024(18) 0.0598(6) Uani 1 1 d . . . . .
N4 N 0.46188(5) 0.20146(12) 0.23842(15) 0.0467(5) Uani 1 1 d . . . . .
N5 N 0.53857(4) 0.39442(12) 0.26068(15) 0.0464(5) Uani 1 1 d . . . . .
C1 C 0.48908(6) 0.31115(16) 0.4865(2) 0.0529(6) Uani 1 1 d . . . . .
C2 C 0.35973(6) 0.09521(15) 0.5752(2) 0.0508(6) Uani 1 1 d . . . . .
C3 C 0.34324(6) 0.08781(14) 0.6642(2) 0.0498(6) Uani 1 1 d . . . . .
C4 C 0.36079(6) 0.11471(15) 0.7554(2) 0.0513(6) Uani 1 1 d . . . . .
H4 H 0.350124 0.109412 0.815507 0.061(8) Uiso 1 1 calc R . . . .
C5 C 0.39344(6) 0.14923(14) 0.7628(2) 0.0500(6) Uani 1 1 d . . . . .
C6 C 0.40854(6) 0.15638(15) 0.6729(2) 0.0520(6) Uani 1 1 d . . . . .
H6 H 0.430054 0.179703 0.674542 0.054(7) Uiso 1 1 calc R . . . .
C7 C 0.39258(6) 0.12968(15) 0.57880(19) 0.0502(6) Uani 1 1 d . . . . .
C8 C 0.41087(6) 0.13728(16) 0.4892(2) 0.0542(6) Uani 1 1 d . . . . .
H8 H 0.432603 0.159625 0.497327 0.072(8) Uiso 1 1 calc R . . . .
C9 C 0.41981(6) 0.12501(15) 0.31773(19) 0.0500(6) Uani 1 1 d . . . . .
C10 C 0.42019(7) 0.06591(17) 0.2421(2) 0.0634(7) Uani 1 1 d . . . . .
H10 H 0.405521 0.021460 0.241172 0.069(8) Uiso 1 1 calc R . . . .
C11 C 0.44252(7) 0.07408(17) 0.1690(2) 0.0667(8) Uani 1 1 d . . . . .
H11 H 0.443698 0.034141 0.118912 0.069(8) Uiso 1 1 calc R . . . .
C12 C 0.46306(7) 0.14112(16) 0.1697(2) 0.0559(6) Uani 1 1 d . . . . .
H12 H 0.478516 0.145079 0.120543 0.064(8) Uiso 1 1 calc R . . . .
C13 C 0.44020(5) 0.19320(14) 0.30971(19) 0.0468(6) Uani 1 1 d . . . . .
H13 H 0.438636 0.235377 0.356603 0.040(6) Uiso 1 1 calc R . . . .
C14 C 0.30745(6) 0.05049(18) 0.6626(2) 0.0653(8) Uani 1 1 d . . . . .
C15 C 0.29437(8) 0.0515(3) 0.7684(3) 0.1003(13) Uani 1 1 d . . . . .
H15A H 0.308481 0.017220 0.814161 0.125(15) Uiso 1 1 calc R . . . .
H15B H 0.271406 0.031629 0.763426 0.119(12) Uiso 1 1 calc R . . . .
H15C H 0.294966 0.106331 0.794437 0.143(19) Uiso 1 1 calc R . . . .
C16 C 0.30891(11) -0.0386(2) 0.6266(5) 0.1131(15) Uani 1 1 d . . . . .
H16A H 0.324572 -0.068571 0.672961 0.21(3) Uiso 1 1 calc R . . . .
H16B H 0.316366 -0.040193 0.558904 0.141(19) Uiso 1 1 calc R . . . .
H16C H 0.286705 -0.062565 0.625472 0.140(15) Uiso 1 1 calc R . . . .
C17 C 0.28227(7) 0.0997(3) 0.5912(3) 0.0955(12) Uani 1 1 d . . . . .
H17A H 0.259975 0.076352 0.591295 0.099(11) Uiso 1 1 calc R . . . .
H17B H 0.289165 0.098374 0.522784 0.101(13) Uiso 1 1 calc R . . . .
H17C H 0.281863 0.155145 0.614615 0.121(16) Uiso 1 1 calc R . . . .
C18 C 0.41266(7) 0.17623(17) 0.8650(2) 0.0607(7) Uani 1 1 d . . . . .
C19 C 0.44370(8) 0.1208(3) 0.8880(3) 0.0886(11) Uani 1 1 d . . . . .
H19A H 0.457078 0.140225 0.948185 0.083(9) Uiso 1 1 calc R . . . .
H19B H 0.457208 0.121417 0.830755 0.087(11) Uiso 1 1 calc R . . . .
H19C H 0.436260 0.066093 0.899577 0.115(15) Uiso 1 1 calc R . . . .
C20 C 0.39047(9) 0.1734(2) 0.9533(2) 0.0841(10) Uani 1 1 d . . . . .
H20A H 0.370637 0.206468 0.937230 0.105(12) Uiso 1 1 calc R . . . .
H20B H 0.403038 0.193749 1.014407 0.107(12) Uiso 1 1 calc R . . . .
H20C H 0.383695 0.118028 0.964366 0.084(10) Uiso 1 1 calc R . . . .
C21 C 0.42534(8) 0.2641(2) 0.8549(3) 0.0799(9) Uani 1 1 d . . . . .
H21A H 0.406418 0.299148 0.834592 0.099(11) Uiso 1 1 calc R . . . .
H21B H 0.441339 0.266132 0.804113 0.128(15) Uiso 1 1 calc R . . . .
H21C H 0.436195 0.282018 0.919778 0.080(9) Uiso 1 1 calc R . . . .
C22 C 0.65436(6) 0.45519(15) 0.6338(2) 0.0547(6) Uani 1 1 d . . . . .
C23 C 0.67658(5) 0.45939(16) 0.7244(2) 0.0562(7) Uani 1 1 d . . . . .
C24 C 0.68310(6) 0.53712(16) 0.7640(2) 0.0583(7) Uani 1 1 d . . . . .
H24 H 0.697751 0.541166 0.823776 0.050(6) Uiso 1 1 calc R . . . .
C25 C 0.66957(6) 0.60947(16) 0.7219(2) 0.0572(7) Uani 1 1 d . . . . .
C26 C 0.64723(6) 0.60187(16) 0.6343(2) 0.0594(7) Uani 1 1 d . . . . .
H26 H 0.637163 0.648532 0.604609 0.052(7) Uiso 1 1 calc R . . . .
C27 C 0.63945(6) 0.52663(16) 0.5898(2) 0.0553(6) Uani 1 1 d . . . . .
C28 C 0.61543(6) 0.52466(18) 0.4976(2) 0.0588(7) Uani 1 1 d . . . . .
H28 H 0.605811 0.573421 0.472834 0.090(10) Uiso 1 1 calc R . . . .
C29 C 0.58398(5) 0.46255(16) 0.3591(2) 0.0520(6) Uani 1 1 d . . . . .
C30 C 0.58289(7) 0.52467(17) 0.2873(2) 0.0652(7) Uani 1 1 d . . . . .
H30 H 0.597792 0.568607 0.296043 0.064(8) Uiso 1 1 calc R . . . .
C31 C 0.55949(7) 0.52049(17) 0.2031(2) 0.0638(7) Uani 1 1 d . . . . .
H31 H 0.558435 0.561340 0.153590 0.072(8) Uiso 1 1 calc R . . . .
C32 C 0.53767(6) 0.45528(15) 0.1930(2) 0.0536(6) Uani 1 1 d . . . . .
H32 H 0.521561 0.453455 0.136401 0.055(7) Uiso 1 1 calc R . . . .
C33 C 0.56163(5) 0.39839(15) 0.34251(19) 0.0489(6) Uani 1 1 d . . . . .
H33 H 0.562575 0.356065 0.390048 0.046(6) Uiso 1 1 calc R . . . .
C34 C 0.69252(6) 0.38251(17) 0.7766(2) 0.0653(8) Uani 1 1 d . . . . .
C35 C 0.71596(9) 0.4036(2) 0.8730(3) 0.0971(13) Uani 1 1 d . . . . .
H35A H 0.703293 0.432766 0.920422 0.15(2) Uiso 1 1 calc R . . . .
H35B H 0.734375 0.437044 0.854413 0.102(12) Uiso 1 1 calc R . . . .
H35C H 0.724884 0.354271 0.904599 0.081(9) Uiso 1 1 calc R . . . .
C36 C 0.66460(8) 0.32732(19) 0.8106(3) 0.0819(10) Uani 1 1 d . . . . .
H36A H 0.649423 0.312308 0.751953 0.112(13) Uiso 1 1 calc R . . . .
H36B H 0.652168 0.355850 0.859092 0.130(16) Uiso 1 1 calc R . . . .
H36C H 0.674635 0.279058 0.842062 0.090(10) Uiso 1 1 calc R . . . .
C37 C 0.71337(10) 0.3372(3) 0.7018(3) 0.1040(13) Uani 1 1 d . . . . .
H37A H 0.723050 0.288958 0.734236 0.114(13) Uiso 1 1 calc R . . . .
H37B H 0.731254 0.372068 0.682577 0.17(2) Uiso 1 1 calc R . . . .
H37C H 0.698888 0.322265 0.641684 0.130(16) Uiso 1 1 calc R . . . .
C38 C 0.67815(7) 0.69344(17) 0.7674(2) 0.0658(8) Uani 1 1 d . . . . .
C39 C 0.70451(12) 0.6902(3) 0.8595(4) 0.1142(16) Uani 1 1 d . . . . .
H39A H 0.695962 0.657912 0.912666 0.15(2) Uiso 1 1 calc R . . . .
H39B H 0.709200 0.744469 0.884441 0.126(14) Uiso 1 1 calc R . . . .
H39C H 0.725039 0.666012 0.839587 0.145(19) Uiso 1 1 calc R . . . .
C40 C 0.64579(10) 0.7312(2) 0.8030(4) 0.1085(14) Uani 1 1 d . . . . .
H40A H 0.629185 0.737735 0.745159 0.15(2) Uiso 1 1 calc R . . . .
H40B H 0.651042 0.783465 0.833590 0.103(11) Uiso 1 1 calc R . . . .
H40C H 0.636861 0.695966 0.852628 0.17(2) Uiso 1 1 calc R . . . .
C41 C 0.69206(13) 0.7478(3) 0.6867(4) 0.1116(14) Uani 1 1 d . . . . .
H41A H 0.712327 0.723777 0.664687 0.19(3) Uiso 1 1 calc R . . . .
H41B H 0.697282 0.800694 0.715481 0.112(12) Uiso 1 1 calc R . . . .
H41C H 0.675327 0.753147 0.628895 0.15(2) Uiso 1 1 calc R . . . .

loop_
_atom_site_aniso_label
_atom_site_aniso_U_11
_atom_site_aniso_U_22
_atom_site_aniso_U_33
_atom_site_aniso_U_23
_atom_site_aniso_U_13
_atom_site_aniso_U_12
Co1 0.0436(2) 0.0445(3) 0.0328(2) 0.000 0.00142(16) 0.000
S1 0.1361(9) 0.1769(12) 0.0713(7) -0.0366(7) 0.0530(6) -0.0140(8)
O1 0.0690(11) 0.0915(15) 0.0500(12) -0.0001(10) -0.0009(10) -0.0305(10)
O2 0.0818(12) 0.0485(11) 0.0884(16) -0.0076(10) -0.0192(12) -0.0041(9)
N1 0.0566(11) 0.0567(13) 0.0366(12) -0.0016(10) 0.0022(9) -0.0038(9)
N2 0.0622(12) 0.0602(14) 0.0452(13) 0.0029(10) 0.0036(10) -0.0160(10)
N3 0.0557(12) 0.0620(14) 0.0596(15) -0.0020(11) -0.0048(10) -0.0112(10)
N4 0.0537(10) 0.0476(11) 0.0385(11) -0.0008(9) 0.0033(8) -0.0047(8)
N5 0.0457(10) 0.0500(12) 0.0424(12) 0.0036(9) -0.0015(8) -0.0029(8)
C1 0.0544(14) 0.0595(17) 0.0446(15) -0.0062(12) 0.0039(11) -0.0018(11)
C2 0.0557(13) 0.0474(14) 0.0479(15) 0.0053(12) -0.0021(11) -0.0072(10)
C3 0.0504(13) 0.0441(14) 0.0551(16) 0.0065(12) 0.0058(11) 0.0002(10)
C4 0.0567(14) 0.0484(14) 0.0497(16) 0.0099(12) 0.0101(12) 0.0086(11)
C5 0.0565(14) 0.0454(14) 0.0472(15) 0.0033(11) -0.0002(11) 0.0067(10)
C6 0.0522(14) 0.0568(16) 0.0465(16) 0.0020(12) 0.0016(11) -0.0053(11)
C7 0.0525(13) 0.0510(15) 0.0464(15) 0.0055(12) 0.0015(11) -0.0064(10)
C8 0.0553(14) 0.0592(16) 0.0477(16) 0.0041(12) 0.0026(11) -0.0129(11)
C9 0.0558(13) 0.0537(15) 0.0396(14) 0.0037(11) 0.0004(10) -0.0087(11)
C10 0.0861(18) 0.0542(16) 0.0489(17) 0.0014(13) 0.0009(14) -0.0262(14)
C11 0.100(2) 0.0549(17) 0.0456(17) -0.0112(14) 0.0077(15) -0.0191(14)
C12 0.0724(15) 0.0577(16) 0.0379(14) -0.0074(12) 0.0070(12) -0.0114(12)
C13 0.0495(12) 0.0465(14) 0.0439(14) -0.0020(11) 0.0015(10) -0.0042(10)
C14 0.0578(15) 0.0659(19) 0.073(2) 0.0088(15) 0.0121(13) -0.0116(12)
C15 0.068(2) 0.141(4) 0.096(3) 0.014(3) 0.0226(19) -0.019(2)
C16 0.109(3) 0.075(3) 0.160(5) -0.006(3) 0.039(3) -0.041(2)
C17 0.0531(18) 0.126(4) 0.105(3) 0.014(3) -0.0058(18) -0.0069(17)
C18 0.0690(16) 0.0662(18) 0.0462(16) -0.0023(13) 0.0020(12) 0.0082(12)
C19 0.092(2) 0.117(3) 0.052(2) -0.0107(19) -0.0174(18) 0.038(2)
C20 0.100(2) 0.101(3) 0.051(2) -0.0112(18) 0.0086(17) 0.005(2)
C21 0.081(2) 0.084(2) 0.072(2) -0.0206(18) -0.0081(18) -0.0067(17)
C22 0.0474(12) 0.0505(15) 0.0652(18) -0.0077(13) 0.0001(11) -0.0121(10)
C23 0.0430(12) 0.0554(16) 0.0681(19) 0.0001(13) -0.0064(11) -0.0071(10)
C24 0.0504(13) 0.0583(17) 0.0628(18) -0.0020(13) -0.0119(12) -0.0080(11)
C25 0.0538(14) 0.0531(16) 0.0635(18) -0.0022(13) -0.0003(12) -0.0056(11)
C26 0.0596(14) 0.0518(16) 0.0648(19) 0.0021(13) -0.0042(13) -0.0016(12)
C27 0.0502(13) 0.0568(16) 0.0574(17) 0.0033(13) -0.0027(11) -0.0045(11)
C28 0.0564(14) 0.0593(17) 0.0599(18) 0.0026(14) 0.0014(12) -0.0067(12)
C29 0.0467(12) 0.0607(16) 0.0477(15) -0.0009(12) 0.0008(10) -0.0058(11)
C30 0.0678(16) 0.0626(18) 0.065(2) -0.0006(15) 0.0038(13) -0.0244(13)
C31 0.0808(18) 0.0593(18) 0.0503(17) 0.0108(14) 0.0016(13) -0.0189(13)
C32 0.0609(14) 0.0542(16) 0.0441(15) 0.0071(12) -0.0035(11) -0.0039(11)
C33 0.0468(12) 0.0539(15) 0.0450(15) 0.0027(12) -0.0008(10) -0.0044(10)
C34 0.0531(14) 0.0558(17) 0.083(2) 0.0020(15) -0.0123(14) -0.0024(12)
C35 0.088(2) 0.075(2) 0.118(3) 0.025(2) -0.048(2) -0.010(2)
C36 0.0762(19) 0.0585(19) 0.107(3) 0.0205(19) -0.013(2) -0.0039(15)
C37 0.080(2) 0.104(3) 0.126(4) 0.001(3) 0.001(2) 0.032(2)
C38 0.0665(16) 0.0527(17) 0.077(2) -0.0066(14) 0.0006(14) -0.0066(12)
C39 0.126(3) 0.078(3) 0.128(4) -0.033(3) -0.041(3) -0.009(3)
C40 0.100(3) 0.072(2) 0.156(4) -0.041(3) 0.026(3) -0.002(2)
C41 0.144(4) 0.078(3) 0.115(4) -0.012(2) 0.029(3) -0.046(3)

loop_
_atom_type_symbol
_atom_type_description
_atom_type_scat_dispersion_real
_atom_type_scat_dispersion_imag
_atom_type_scat_source
C C 0.0033 0.0016 'International Tables Vol C Tables 4.2.6.8 and 6.1.1.4'
H H 0.0000 0.0000 'International Tables Vol C Tables 4.2.6.8 and 6.1.1.4'
N N 0.0061 0.0033 'International Tables Vol C Tables 4.2.6.8 and 6.1.1.4'
Co Co 0.3494 0.9721 'International Tables Vol C Tables 4.2.6.8 and 6.1.1.4'
O O 0.0106 0.0060 'International Tables Vol C Tables 4.2.6.8 and 6.1.1.4'
S S 0.1246 0.1234 'International Tables Vol C Tables 4.2.6.8 and 6.1.1.4'

loop_
_geom_angle_atom_site_label_1
_geom_angle_atom_site_label_2
_geom_angle_atom_site_label_3
_geom_angle
_geom_angle_site_symmetry_1
_geom_angle_site_symmetry_3
_geom_angle_publ_flag
N1 Co1 N1 178.72(12) 2_655 . ?
N1 Co1 N4 89.46(8) . 2_655 ?
N1 Co1 N4 89.46(8) 2_655 . ?
N1 Co1 N4 89.60(7) 2_655 2_655 ?
N1 Co1 N4 89.60(7) . . ?
N1 Co1 N5 90.74(7) 2_655 2_655 ?
N1 Co1 N5 90.74(7) . . ?
N1 Co1 N5 90.17(8) 2_655 . ?
N1 Co1 N5 90.17(8) . 2_655 ?
N4 Co1 N4 86.04(10) 2_655 . ?
N5 Co1 N4 92.71(7) 2_655 . ?
N5 Co1 N4 178.70(7) 2_655 2_655 ?
N5 Co1 N4 92.71(7) . 2_655 ?
N5 Co1 N4 178.70(7) . . ?
N5 Co1 N5 88.55(10) 2_655 . ?
C2 O1 H1 109.5 . . ?
C22 O2 H2 109.5 . . ?
C1 N1 Co1 155.93(19) . . ?
C8 N2 C9 118.1(2) . . ?
C28 N3 C29 119.1(2) . . ?
C12 N4 Co1 121.25(17) . . ?
C13 N4 Co1 120.52(15) . . ?
C13 N4 C12 117.4(2) . . ?
C32 N5 Co1 121.23(14) . . ?
C32 N5 C33 117.9(2) . . ?
C33 N5 Co1 120.38(16) . . ?
N1 C1 S1 178.7(2) . . ?
O1 C2 C3 120.1(2) . . ?
O1 C2 C7 119.3(2) . . ?
C3 C2 C7 120.5(2) . . ?
C2 C3 C4 117.0(2) . . ?
C2 C3 C14 121.7(2) . . ?
C4 C3 C14 121.3(2) . . ?
C3 C4 H4 117.8 . . ?
C3 C4 C5 124.4(2) . . ?
C5 C4 H4 117.8 . . ?
C4 C5 C18 123.4(2) . . ?
C6 C5 C4 116.5(2) . . ?
C6 C5 C18 120.1(2) . . ?
C5 C6 H6 119.0 . . ?
C5 C6 C7 122.1(2) . . ?
C7 C6 H6 119.0 . . ?
C2 C7 C8 122.5(2) . . ?
C6 C7 C2 119.4(2) . . ?
C6 C7 C8 118.1(2) . . ?
N2 C8 C7 124.0(2) . . ?
N2 C8 H8 118.0 . . ?
C7 C8 H8 118.0 . . ?
C10 C9 N2 120.1(2) . . ?
C10 C9 C13 117.6(2) . . ?
C13 C9 N2 122.3(2) . . ?
C9 C10 H10 120.6 . . ?
C11 C10 C9 118.8(2) . . ?
C11 C10 H10 120.6 . . ?
C10 C11 H11 120.2 . . ?
C12 C11 C10 119.7(3) . . ?
C12 C11 H11 120.2 . . ?
N4 C12 C11 122.7(3) . . ?
N4 C12 H12 118.6 . . ?
C11 C12 H12 118.6 . . ?
N4 C13 C9 123.4(2) . . ?
N4 C13 H13 118.3 . . ?
C9 C13 H13 118.3 . . ?
C15 C14 C3 111.9(3) . . ?
C15 C14 C16 108.4(3) . . ?
C15 C14 C17 107.1(3) . . ?
C16 C14 C3 108.7(2) . . ?
C17 C14 C3 110.0(2) . . ?
C17 C14 C16 110.7(3) . . ?
C14 C15 H15A 109.5 . . ?
C14 C15 H15B 109.5 . . ?
C14 C15 H15C 109.5 . . ?
H15A C15 H15B 109.5 . . ?
H15A C15 H15C 109.5 . . ?
H15B C15 H15C 109.5 . . ?
C14 C16 H16A 109.5 . . ?
C14 C16 H16B 109.5 . . ?
C14 C16 H16C 109.5 . . ?
H16A C16 H16B 109.5 . . ?
H16A C16 H16C 109.5 . . ?
H16B C16 H16C 109.5 . . ?
C14 C17 H17A 109.5 . . ?
C14 C17 H17B 109.5 . . ?
C14 C17 H17C 109.5 . . ?
H17A C17 H17B 109.5 . . ?
H17A C17 H17C 109.5 . . ?
H17B C17 H17C 109.5 . . ?
C19 C18 C5 108.7(2) . . ?
C19 C18 C21 108.2(3) . . ?
C20 C18 C5 112.4(2) . . ?
C20 C18 C19 109.9(3) . . ?
C20 C18 C21 108.1(3) . . ?
C21 C18 C5 109.5(2) . . ?
C18 C19 H19A 109.5 . . ?
C18 C19 H19B 109.5 . . ?
C18 C19 H19C 109.5 . . ?
H19A C19 H19B 109.5 . . ?
H19A C19 H19C 109.5 . . ?
H19B C19 H19C 109.5 . . ?
C18 C20 H20A 109.5 . . ?
C18 C20 H20B 109.5 . . ?
C18 C20 H20C 109.5 . . ?
H20A C20 H20B 109.5 . . ?
H20A C20 H20C 109.5 . . ?
H20B C20 H20C 109.5 . . ?
C18 C21 H21A 109.5 . . ?
C18 C21 H21B 109.5 . . ?
C18 C21 H21C 109.5 . . ?
H21A C21 H21B 109.5 . . ?
H21A C21 H21C 109.5 . . ?
H21B C21 H21C 109.5 . . ?
O2 C22 C23 119.8(2) . . ?
O2 C22 C27 119.7(2) . . ?
C27 C22 C23 120.4(2) . . ?
C22 C23 C34 122.0(2) . . ?
C24 C23 C22 115.9(2) . . ?
C24 C23 C34 122.1(2) . . ?
C23 C24 H24 117.2 . . ?
C23 C24 C25 125.6(2) . . ?
C25 C24 H24 117.2 . . ?
C24 C25 C38 123.4(2) . . ?
C26 C25 C24 116.2(2) . . ?
C26 C25 C38 120.4(2) . . ?
C25 C26 H26 119.1 . . ?
C25 C26 C27 121.8(2) . . ?
C27 C26 H26 119.1 . . ?
C22 C27 C28 122.1(2) . . ?
C26 C27 C22 120.0(2) . . ?
C26 C27 C28 117.8(2) . . ?
N3 C28 C27 122.5(3) . . ?
N3 C28 H28 118.7 . . ?
C27 C28 H28 118.7 . . ?
C30 C29 N3 124.8(2) . . ?
C33 C29 N3 116.7(2) . . ?
C33 C29 C30 118.5(2) . . ?
C29 C30 H30 120.5 . . ?
C31 C30 C29 119.0(2) . . ?
C31 C30 H30 120.5 . . ?
C30 C31 H31 120.4 . . ?
C32 C31 C30 119.1(3) . . ?
C32 C31 H31 120.4 . . ?
N5 C32 C31 122.8(2) . . ?
N5 C32 H32 118.6 . . ?
C31 C32 H32 118.6 . . ?
N5 C33 C29 122.7(2) . . ?
N5 C33 H33 118.7 . . ?
C29 C33 H33 118.7 . . ?
C35 C34 C23 111.7(2) . . ?
C36 C34 C23 109.8(2) . . ?
C36 C34 C35 106.9(3) . . ?
C36 C34 C37 110.3(3) . . ?
C37 C34 C23 109.7(3) . . ?
C37 C34 C35 108.4(3) . . ?
C34 C35 H35A 109.5 . . ?
C34 C35 H35B 109.5 . . ?
C34 C35 H35C 109.5 . . ?
H35A C35 H35B 109.5 . . ?
H35A C35 H35C 109.5 . . ?
H35B C35 H35C 109.5 . . ?
C34 C36 H36A 109.5 . . ?
C34 C36 H36B 109.5 . . ?
C34 C36 H36C 109.5 . . ?
H36A C36 H36B 109.5 . . ?
H36A C36 H36C 109.5 . . ?
H36B C36 H36C 109.5 . . ?
C34 C37 H37A 109.5 . . ?
C34 C37 H37B 109.5 . . ?
C34 C37 H37C 109.5 . . ?
H37A C37 H37B 109.5 . . ?
H37A C37 H37C 109.5 . . ?
H37B C37 H37C 109.5 . . ?
C25 C38 C40 108.8(2) . . ?
C39 C38 C25 112.9(3) . . ?
C39 C38 C40 107.6(4) . . ?
C39 C38 C41 107.8(3) . . ?
C41 C38 C25 109.7(3) . . ?
C41 C38 C40 109.9(3) . . ?
C38 C39 H39A 109.5 . . ?
C38 C39 H39B 109.5 . . ?
C38 C39 H39C 109.5 . . ?
H39A C39 H39B 109.5 . . ?
H39A C39 H39C 109.5 . . ?
H39B C39 H39C 109.5 . . ?
C38 C40 H40A 109.5 . . ?
C38 C40 H40B 109.5 . . ?
C38 C40 H40C 109.5 . . ?
H40A C40 H40B 109.5 . . ?
H40A C40 H40C 109.5 . . ?
H40B C40 H40C 109.5 . . ?
C38 C41 H41A 109.5 . . ?
C38 C41 H41B 109.5 . . ?
C38 C41 H41C 109.5 . . ?
H41A C41 H41B 109.5 . . ?
H41A C41 H41C 109.5 . . ?
H41B C41 H41C 109.5 . . ?

loop_
_geom_bond_atom_site_label_1
_geom_bond_atom_site_label_2
_geom_bond_distance
_geom_bond_site_symmetry_2
_geom_bond_publ_flag
Co1 N1 2.078(2) 2_655 ?
Co1 N1 2.078(2) . ?
Co1 N4 2.1966(18) 2_655 ?
Co1 N4 2.1967(18) . ?
Co1 N5 2.1725(18) 2_655 ?
Co1 N5 2.1726(18) . ?
S1 C1 1.608(3) . ?
O1 H1 0.8200 . ?
O1 C2 1.359(3) . ?
O2 H2 0.8200 . ?
O2 C22 1.342(3) . ?
N1 C1 1.157(3) . ?
N2 C8 1.286(3) . ?
N2 C9 1.409(3) . ?
N3 C28 1.269(3) . ?
N3 C29 1.436(3) . ?
N4 C12 1.340(3) . ?
N4 C13 1.331(3) . ?
N5 C32 1.332(3) . ?
N5 C33 1.340(3) . ?
C2 C3 1.392(3) . ?
C2 C7 1.412(3) . ?
C3 C4 1.394(3) . ?
C3 C14 1.538(3) . ?
C4 H4 0.9300 . ?
C4 C5 1.403(3) . ?
C5 C6 1.373(4) . ?
C5 C18 1.539(3) . ?
C6 H6 0.9300 . ?
C6 C7 1.399(3) . ?
C7 C8 1.439(3) . ?
C8 H8 0.9300 . ?
C9 C10 1.385(4) . ?
C9 C13 1.387(3) . ?
C10 H10 0.9300 . ?
C10 C11 1.368(4) . ?
C11 H11 0.9300 . ?
C11 C12 1.365(3) . ?
C12 H12 0.9300 . ?
C13 H13 0.9300 . ?
C14 C15 1.523(5) . ?
C14 C16 1.536(5) . ?
C14 C17 1.529(4) . ?
C15 H15A 0.9600 . ?
C15 H15B 0.9600 . ?
C15 H15C 0.9600 . ?
C16 H16A 0.9600 . ?
C16 H16B 0.9600 . ?
C16 H16C 0.9600 . ?
C17 H17A 0.9600 . ?
C17 H17B 0.9600 . ?
C17 H17C 0.9600 . ?
C18 C19 1.532(4) . ?
C18 C20 1.516(4) . ?
C18 C21 1.534(4) . ?
C19 H19A 0.9600 . ?
C19 H19B 0.9600 . ?
C19 H19C 0.9600 . ?
C20 H20A 0.9600 . ?
C20 H20B 0.9600 . ?
C20 H20C 0.9600 . ?
C21 H21A 0.9600 . ?
C21 H21B 0.9600 . ?
C21 H21C 0.9600 . ?
C22 C23 1.409(3) . ?
C22 C27 1.408(3) . ?
C23 C24 1.390(3) . ?
C23 C34 1.539(4) . ?
C24 H24 0.9300 . ?
C24 C25 1.393(4) . ?
C25 C26 1.384(3) . ?
C25 C38 1.525(4) . ?
C26 H26 0.9300 . ?
C26 C27 1.386(3) . ?
C27 C28 1.463(4) . ?
C28 H28 0.9300 . ?
C29 C30 1.383(4) . ?
C29 C33 1.377(3) . ?
C30 H30 0.9300 . ?
C30 C31 1.372(4) . ?
C31 H31 0.9300 . ?
C31 C32 1.371(3) . ?
C32 H32 0.9300 . ?
C33 H33 0.9300 . ?
C34 C35 1.533(4) . ?
C34 C36 1.524(4) . ?
C34 C37 1.529(5) . ?
C35 H35A 0.9600 . ?
C35 H35B 0.9600 . ?
C35 H35C 0.9600 . ?
C36 H36A 0.9600 . ?
C36 H36B 0.9600 . ?
C36 H36C 0.9600 . ?
C37 H37A 0.9600 . ?
C37 H37B 0.9600 . ?
C37 H37C 0.9600 . ?
C38 C39 1.517(4) . ?
C38 C40 1.531(4) . ?
C38 C41 1.524(5) . ?
C39 H39A 0.9600 . ?
C39 H39B 0.9600 . ?
C39 H39C 0.9600 . ?
C40 H40A 0.9600 . ?
C40 H40B 0.9600 . ?
C40 H40C 0.9600 . ?
C41 H41A 0.9600 . ?
C41 H41B 0.9600 . ?
C41 H41C 0.9600 . ?

loop_
_geom_hbond_atom_site_label_D
_geom_hbond_atom_site_label_H
_geom_hbond_atom_site_label_A
_geom_hbond_distance_DH
_geom_hbond_distance_HA
_geom_hbond_distance_DA
_geom_hbond_angle_DHA
_geom_hbond_site_symmetry_A
_geom_hbond_publ_flag
O1 H1 N2 0.82 1.89 2.633(3) 149.3 . yes
O2 H2 N3 0.82 1.87 2.613(3) 149.5 . yes
C12 H12 N1 0.93 2.69 3.179(3) 113.7 2_655 yes
C32 H32 N1 0.93 2.73 3.197(3) 112.1 2_655 yes

loop_
_geom_torsion_atom_site_label_1
_geom_torsion_atom_site_label_2
_geom_torsion_atom_site_label_3
_geom_torsion_atom_site_label_4
_geom_torsion
_geom_torsion_site_symmetry_1
_geom_torsion_site_symmetry_2
_geom_torsion_site_symmetry_3
_geom_torsion_site_symmetry_4
_geom_torsion_publ_flag
Co1 N4 C12 C11 171.5(2) . . . . ?
Co1 N4 C13 C9 -167.89(17) . . . . ?
Co1 N5 C32 C31 173.2(2) . . . . ?
Co1 N5 C33 C29 -172.05(19) . . . . ?
O1 C2 C3 C4 178.4(2) . . . . ?
O1 C2 C3 C14 -0.7(4) . . . . ?
O1 C2 C7 C6 -179.2(2) . . . . ?
O1 C2 C7 C8 -0.4(4) . . . . ?
O2 C22 C23 C24 179.8(2) . . . . ?
O2 C22 C23 C34 -0.4(4) . . . . ?
O2 C22 C27 C26 -179.9(2) . . . . ?
O2 C22 C27 C28 0.5(4) . . . . ?
N2 C9 C10 C11 -175.1(2) . . . . ?
N2 C9 C13 N4 175.0(2) . . . . ?
N3 C29 C30 C31 179.7(3) . . . . ?
N3 C29 C33 N5 179.7(2) . . . . ?
C2 C3 C4 C5 0.8(4) . . . . ?
C2 C3 C14 C15 -178.2(3) . . . . ?
C2 C3 C14 C16 62.2(4) . . . . ?
C2 C3 C14 C17 -59.3(4) . . . . ?
C2 C7 C8 N2 1.2(4) . . . . ?
C3 C2 C7 C6 0.1(4) . . . . ?
C3 C2 C7 C8 178.9(2) . . . . ?
C3 C4 C5 C6 0.1(4) . . . . ?
C3 C4 C5 C18 -178.2(2) . . . . ?
C4 C3 C14 C15 2.8(4) . . . . ?
C4 C3 C14 C16 -116.9(3) . . . . ?
C4 C3 C14 C17 121.7(3) . . . . ?
C4 C5 C6 C7 -0.9(4) . . . . ?
C4 C5 C18 C19 113.2(3) . . . . ?
C4 C5 C18 C20 -8.7(4) . . . . ?
C4 C5 C18 C21 -128.9(3) . . . . ?
C5 C6 C7 C2 0.9(4) . . . . ?
C5 C6 C7 C8 -178.0(2) . . . . ?
C6 C5 C18 C19 -65.1(3) . . . . ?
C6 C5 C18 C20 173.1(2) . . . . ?
C6 C5 C18 C21 52.9(3) . . . . ?
C6 C7 C8 N2 -180.0(2) . . . . ?
C7 C2 C3 C4 -0.9(3) . . . . ?
C7 C2 C3 C14 -180.0(2) . . . . ?
C8 N2 C9 C10 140.9(3) . . . . ?
C8 N2 C9 C13 -39.7(3) . . . . ?
C9 N2 C8 C7 -179.2(2) . . . . ?
C9 C10 C11 C12 -2.1(4) . . . . ?
C10 C9 C13 N4 -5.5(3) . . . . ?
C10 C11 C12 N4 -1.7(4) . . . . ?
C12 N4 C13 C9 1.9(3) . . . . ?
C13 N4 C12 C11 1.8(4) . . . . ?
C13 C9 C10 C11 5.5(4) . . . . ?
C14 C3 C4 C5 179.9(2) . . . . ?
C18 C5 C6 C7 177.4(2) . . . . ?
C22 C23 C24 C25 0.1(4) . . . . ?
C22 C23 C34 C35 179.4(3) . . . . ?
C22 C23 C34 C36 -62.2(4) . . . . ?
C22 C23 C34 C37 59.1(3) . . . . ?
C22 C27 C28 N3 -1.8(4) . . . . ?
C23 C22 C27 C26 1.5(4) . . . . ?
C23 C22 C27 C28 -178.0(2) . . . . ?
C23 C24 C25 C26 1.4(4) . . . . ?
C23 C24 C25 C38 -178.8(3) . . . . ?
C24 C23 C34 C35 -0.9(4) . . . . ?
C24 C23 C34 C36 117.6(3) . . . . ?
C24 C23 C34 C37 -121.1(3) . . . . ?
C24 C25 C26 C27 -1.6(4) . . . . ?
C24 C25 C38 C39 3.4(5) . . . . ?
C24 C25 C38 C40 -116.0(4) . . . . ?
C24 C25 C38 C41 123.8(4) . . . . ?
C25 C26 C27 C22 0.1(4) . . . . ?
C25 C26 C27 C28 179.7(2) . . . . ?
C26 C25 C38 C39 -176.8(3) . . . . ?
C26 C25 C38 C40 63.8(4) . . . . ?
C26 C25 C38 C41 -56.5(4) . . . . ?
C26 C27 C28 N3 178.6(3) . . . . ?
C27 C22 C23 C24 -1.6(4) . . . . ?
C27 C22 C23 C34 178.1(2) . . . . ?
C28 N3 C29 C30 36.2(4) . . . . ?
C28 N3 C29 C33 -144.6(3) . . . . ?
C29 N3 C28 C27 -178.7(2) . . . . ?
C29 C30 C31 C32 0.6(4) . . . . ?
C30 C29 C33 N5 -1.1(4) . . . . ?
C30 C31 C32 N5 -1.3(4) . . . . ?
C32 N5 C33 C29 0.4(4) . . . . ?
C33 N5 C32 C31 0.8(4) . . . . ?
C33 C29 C30 C31 0.6(4) . . . . ?
C34 C23 C24 C25 -179.6(3) . . . . ?
C38 C25 C26 C27 178.6(3) . . . . ?
